data_7050911
loop_
_publ_author_name
'Durran, Sean E.'
'Elsegood, Mark R. J.'
'Smith, Martin B.'

_publ_section_title
;
 New complexes of functionalised ligands bearing P/N/Se or P2Se donor
 sets
;
_journal_issue 10
_journal_name_full 'New Journal of Chemistry'
_journal_page_first 1402
_journal_paper_doi 10.1039/b204005k
_journal_volume 26
_journal_year 2002
_chemical_formula_sum 'C36 H37 Cl2 N P2 Pt Se'
_chemical_formula_weight 890.56
_space_group_IT_number 2
_symmetry_cell_setting triclinic
_symmetry_space_group_name_Hall '-P 1'
_symmetry_space_group_name_H-M 'P -1'
_atom_sites_solution_hydrogens geom
_atom_sites_solution_primary direct
_atom_sites_solution_secondary difmap
_audit_creation_method SHELXL-97
_cell_angle_alpha 100.185(2)
_cell_angle_beta 90.251(2)
_cell_angle_gamma 99.638(2)
_cell_formula_units_Z 4
_cell_length_a 11.2388(7)
_cell_length_b 14.3914(8)
_cell_length_c 21.7918(13)
_cell_measurement_reflns_used 14801
_cell_measurement_temperature 150(2)
_cell_measurement_theta_max 28.77
_cell_measurement_theta_min 2.26
_cell_volume 3418.0(4)
_computing_cell_refinement 'Bruker SAINT'
_computing_data_collection 'Bruker SMART'
_computing_data_reduction 'Bruker SAINT'
_computing_molecular_graphics 'Bruker SHELXTL'
_computing_publication_material 'Bruker SHELXTL and local programs'
_computing_structure_refinement 'Bruker SHELXTL'
_computing_structure_solution 'Bruker SHELXTL'
_diffrn_ambient_temperature 150(2)
_diffrn_measured_fraction_theta_full 0.991
_diffrn_measured_fraction_theta_max 0.991
_diffrn_measurement_device_type 'Bruker SMART 1000 CCD diffractometer'
_diffrn_measurement_method '\w rotation with narrow frames'
_diffrn_radiation_monochromator graphite
_diffrn_radiation_source 'sealed tube'
_diffrn_radiation_type MoK\a
_diffrn_radiation_wavelength 0.71073
_diffrn_reflns_av_R_equivalents 0.0234
_diffrn_reflns_av_sigmaI/netI 0.0359
_diffrn_reflns_limit_h_max 13
_diffrn_reflns_limit_h_min -13
_diffrn_reflns_limit_k_max 17
_diffrn_reflns_limit_k_min -16
_diffrn_reflns_limit_l_max 25
_diffrn_reflns_limit_l_min -25
_diffrn_reflns_number 24506
_diffrn_reflns_theta_full 25.00
_diffrn_reflns_theta_max 25.00
_diffrn_reflns_theta_min 1.84
_diffrn_standards_decay_% 0
_diffrn_standards_number 0
_exptl_absorpt_coefficient_mu 5.447
_exptl_absorpt_correction_T_max 0.736
_exptl_absorpt_correction_T_min 0.283
_exptl_absorpt_correction_type multi-scan
_exptl_crystal_colour colourless
_exptl_crystal_density_diffrn 1.731
_exptl_crystal_density_method 'not measured'
_exptl_crystal_description block
_exptl_crystal_F_000 1744
_exptl_crystal_size_max 0.31
_exptl_crystal_size_mid 0.16
_exptl_crystal_size_min 0.06
_refine_diff_density_max 2.665
_refine_diff_density_min -0.972
_refine_diff_density_rms 0.129
_refine_ls_extinction_method none
_refine_ls_goodness_of_fit_ref 1.045
_refine_ls_hydrogen_treatment constr
_refine_ls_matrix_type full
_refine_ls_number_parameters 785
_refine_ls_number_reflns 11930
_refine_ls_number_restraints 18
_refine_ls_restrained_S_all 1.045
_refine_ls_R_factor_all 0.0417
_refine_ls_R_factor_gt 0.0326
_refine_ls_shift/su_max 0.003
_refine_ls_shift/su_mean 0.000
_refine_ls_structure_factor_coef Fsqd
_refine_ls_weighting_details 'calc w=1/[\s^2^(Fo^2^)+(0.0273P)^2^+18.2824P] where P=(Fo^2^+2Fc^2^)/3'
_refine_ls_weighting_scheme calc
_refine_ls_wR_factor_gt 0.0751
_refine_ls_wR_factor_ref 0.0792
_reflns_number_gt 10135
_reflns_number_total 11930
_reflns_threshold_expression I>2\s(I)
_cod_data_source_file b204005k.txt
_cod_data_source_block 3b
_cod_original_sg_symbol_H-M P-1
_cod_database_code 7050911

loop_
_symmetry_equiv_pos_as_xyz
'x, y, z'
'-x, -y, -z'

loop_
_atom_site_label
_atom_site_type_symbol
_atom_site_fract_x
_atom_site_fract_y
_atom_site_fract_z
_atom_site_U_iso_or_equiv
_atom_site_adp_type
_atom_site_occupancy
_atom_site_symmetry_multiplicity
_atom_site_calc_flag
_atom_site_refinement_flags
_atom_site_disorder_assembly
_atom_site_disorder_group
Pt1 Pt 0.750388(19) 0.366785(15) 0.221569(9) 0.01785(6) Uani 1 1 d . A .
Cl1 Cl 0.62057(13) 0.28738(12) 0.28715(7) 0.0316(3) Uani 1 1 d . . .
Cl2 Cl 0.58130(13) 0.40304(10) 0.17111(7) 0.0260(3) Uani 1 1 d . . .
P1 P 0.89794(13) 0.31342(10) 0.26614(6) 0.0180(3) Uani 1 1 d . . .
P2 P 0.87055(13) 0.43843(10) 0.15618(6) 0.0189(3) Uani 1 1 d . . .
N1 N 1.0718(4) 0.3778(3) 0.1925(2) 0.0213(10) Uani 1 1 d . . .
C1 C 1.0523(5) 0.3747(4) 0.2572(3) 0.0241(12) Uani 1 1 d . A 1
H1A H 1.0641 0.4407 0.2816 0.029 Uiso 1 1 calc R A 1
H1B H 1.1112 0.3401 0.2733 0.029 Uiso 1 1 calc R A 1
C2 C 1.0328(5) 0.4626(4) 0.1750(3) 0.0234(12) Uani 1 1 d . A 1
H2A H 1.0775 0.4798 0.1384 0.028 Uiso 1 1 calc R A 1
H2B H 1.0515 0.5175 0.2100 0.028 Uiso 1 1 calc R A 1
C3 C 1.1932(6) 0.3661(5) 0.1713(3) 0.0332(15) Uani 1 1 d . A 1
H3A H 1.2290 0.3282 0.1979 0.040 Uiso 1 1 calc R A 1
H3B H 1.2451 0.4299 0.1760 0.040 Uiso 1 1 calc R A 1
C4 C 1.1907(7) 0.3158(6) 0.1031(3) 0.0453(19) Uani 1 1 d . . .
H4A H 1.2739 0.3088 0.0909 0.054 Uiso 1 1 calc R A 1
H4B H 1.1599 0.3557 0.0761 0.054 Uiso 1 1 calc R A 1
C5 C 1.1103(8) 0.2164(5) 0.0930(3) 0.0484(19) Uani 1 1 d . A .
H5A H 1.1381 0.1796 0.1230 0.058 Uiso 1 1 calc R . .
H5B H 1.0268 0.2252 0.1035 0.058 Uiso 1 1 calc R . .
C6 C 1.1066(8) 0.1558(7) 0.0277(4) 0.059(2) Uani 1 1 d U . .
H6A H 1.0760 0.1908 -0.0026 0.071 Uiso 0.820(4) 1 calc PR A 1
H6B H 1.0491 0.0954 0.0266 0.071 Uiso 0.820(4) 1 calc PR A 1
H6C H 1.1366 0.2005 -0.0007 0.071 Uiso 0.180(4) 1 d PR A 2
H6D H 1.0208 0.1304 0.0154 0.071 Uiso 0.180(4) 1 d PR A 2
Se1 Se 1.26338(12) 0.12525(9) 0.00175(4) 0.0486(4) Uani 0.820(4) 1 d PU A 1
Se1X Se 1.1793(8) 0.0665(5) 0.0124(3) 0.081(3) Uani 0.180(4) 1 d PU A 2
C7 C 1.3135(7) 0.0842(6) 0.0763(3) 0.0468(18) Uani 1 1 d U . .
C8 C 1.4118(9) 0.1420(7) 0.1105(5) 0.071(3) Uani 1 1 d . A .
H8 H 1.4503 0.1991 0.0978 0.085 Uiso 1 1 calc R . .
C9 C 1.4517(11) 0.1147(10) 0.1630(6) 0.098(4) Uani 1 1 d . . .
H9 H 1.5187 0.1530 0.1871 0.117 Uiso 1 1 calc R A .
C10 C 1.3943(11) 0.0313(8) 0.1807(5) 0.082(3) Uani 1 1 d . A .
H10 H 1.4233 0.0120 0.2167 0.098 Uiso 1 1 calc R . .
C11 C 1.2981(11) -0.0226(7) 0.1479(5) 0.076(3) Uani 1 1 d . . .
H11 H 1.2592 -0.0796 0.1606 0.091 Uiso 1 1 calc R A .
C12 C 1.2557(8) 0.0048(6) 0.0955(4) 0.054(2) Uani 1 1 d . A .
H12 H 1.1860 -0.0321 0.0729 0.065 Uiso 1 1 calc R B 2
C13 C 0.9041(5) 0.1896(4) 0.2315(2) 0.0201(12) Uani 1 1 d . A .
C14 C 0.8173(6) 0.1385(4) 0.1873(3) 0.0326(15) Uani 1 1 d . . .
H14 H 0.7481 0.1650 0.1792 0.039 Uiso 1 1 calc R A .
C15 C 0.8307(7) 0.0489(5) 0.1550(3) 0.0412(17) Uani 1 1 d . A .
H15 H 0.7706 0.0142 0.1249 0.049 Uiso 1 1 calc R . .
C16 C 0.9311(7) 0.0100(5) 0.1663(3) 0.0438(18) Uani 1 1 d . . .
H16 H 0.9423 -0.0497 0.1425 0.053 Uiso 1 1 calc R A .
C17 C 1.0147(6) 0.0577(5) 0.2120(3) 0.0367(16) Uani 1 1 d . A .
H17 H 1.0813 0.0292 0.2214 0.044 Uiso 1 1 calc R . .
C18 C 1.0025(6) 0.1475(4) 0.2444(3) 0.0286(13) Uani 1 1 d . . .
H18 H 1.0614 0.1805 0.2756 0.034 Uiso 1 1 calc R A .
C19 C 0.8885(5) 0.3216(4) 0.3500(2) 0.0205(12) Uani 1 1 d . A .
C20 C 0.8958(5) 0.4129(4) 0.3866(3) 0.0265(13) Uani 1 1 d . . .
H20 H 0.9057 0.4679 0.3674 0.032 Uiso 1 1 calc R A .
C21 C 0.8887(5) 0.4228(5) 0.4505(3) 0.0295(14) Uani 1 1 d . A .
H21 H 0.8912 0.4846 0.4750 0.035 Uiso 1 1 calc R . .
C22 C 0.8777(5) 0.3431(5) 0.4792(3) 0.0319(15) Uani 1 1 d . . .
H22 H 0.8762 0.3506 0.5234 0.038 Uiso 1 1 calc R A .
C23 C 0.8690(5) 0.2532(5) 0.4432(3) 0.0273(13) Uani 1 1 d . A .
H23 H 0.8596 0.1984 0.4627 0.033 Uiso 1 1 calc R . .
C24 C 0.8739(5) 0.2420(4) 0.3788(3) 0.0233(12) Uani 1 1 d . . .
H24 H 0.8673 0.1797 0.3543 0.028 Uiso 1 1 calc R A .
C25 C 0.8584(5) 0.3654(4) 0.0786(2) 0.0232(12) Uani 1 1 d . A .
C26 C 0.7862(5) 0.2766(4) 0.0660(3) 0.0264(13) Uani 1 1 d . . .
H26 H 0.7387 0.2541 0.0980 0.032 Uiso 1 1 calc R A .
C27 C 0.7813(6) 0.2190(5) 0.0072(3) 0.0373(16) Uani 1 1 d . A .
H27 H 0.7325 0.1572 -0.0006 0.045 Uiso 1 1 calc R . .
C28 C 0.8487(6) 0.2531(5) -0.0401(3) 0.0389(16) Uani 1 1 d . . .
H28 H 0.8443 0.2150 -0.0807 0.047 Uiso 1 1 calc R A .
C29 C 0.9216(7) 0.3416(5) -0.0285(3) 0.0434(18) Uani 1 1 d . A .
H29 H 0.9676 0.3643 -0.0609 0.052 Uiso 1 1 calc R . .
C30 C 0.9280(7) 0.3979(5) 0.0308(3) 0.0381(17) Uani 1 1 d . . .
H30 H 0.9797 0.4584 0.0390 0.046 Uiso 1 1 calc R A .
C31 C 0.8438(5) 0.5558(4) 0.1448(3) 0.0216(12) Uani 1 1 d . A .
C32 C 0.9040(5) 0.6385(4) 0.1832(2) 0.0211(12) Uani 1 1 d . . .
H32 H 0.9562 0.6336 0.2164 0.025 Uiso 1 1 calc R A .
C33 C 0.8871(5) 0.7285(4) 0.1726(3) 0.0265(13) Uani 1 1 d . A .
H33 H 0.9287 0.7849 0.1984 0.032 Uiso 1 1 calc R . .
C34 C 0.8102(5) 0.7357(4) 0.1248(3) 0.0296(14) Uani 1 1 d . . .
H34 H 0.7993 0.7970 0.1176 0.036 Uiso 1 1 calc R A .
C35 C 0.7491(6) 0.6537(4) 0.0871(3) 0.0313(14) Uani 1 1 d . A .
H35 H 0.6950 0.6588 0.0547 0.038 Uiso 1 1 calc R . .
C36 C 0.7666(5) 0.5650(4) 0.0967(3) 0.0260(13) Uani 1 1 d . . .
H36 H 0.7255 0.5091 0.0702 0.031 Uiso 1 1 calc R A .
Pt2 Pt 0.309790(18) 0.654927(15) 0.288078(9) 0.01669(6) Uani 1 1 d . C .
Cl3 Cl 0.20925(12) 0.73001(11) 0.22048(6) 0.0257(3) Uani 1 1 d . . .
Cl4 Cl 0.12657(12) 0.61939(10) 0.33937(6) 0.0231(3) Uani 1 1 d . . .
P3 P 0.48015(13) 0.70947(10) 0.24452(6) 0.0182(3) Uani 1 1 d . . .
P4 P 0.39949(12) 0.58159(10) 0.35259(6) 0.0166(3) Uani 1 1 d . . .
N2 N 0.6303(4) 0.6519(3) 0.3231(2) 0.0205(10) Uani 1 1 d . . .
C37 C 0.6129(5) 0.6565(4) 0.2577(3) 0.0206(12) Uani 1 1 d . C 1
H37A H 0.6033 0.5911 0.2327 0.025 Uiso 1 1 calc R C 1
H37B H 0.6854 0.6952 0.2436 0.025 Uiso 1 1 calc R C 1
C38 C 0.5560(5) 0.5652(4) 0.3377(2) 0.0188(11) Uani 1 1 d . C 1
H38A H 0.5915 0.5480 0.3749 0.023 Uiso 1 1 calc R C 1
H38B H 0.5565 0.5116 0.3024 0.023 Uiso 1 1 calc R C 1
C39 C 0.7599(5) 0.6558(4) 0.3399(3) 0.0221(12) Uani 1 1 d . C 1
H39A H 0.8092 0.7069 0.3215 0.026 Uiso 1 1 calc R C 1
H39B H 0.7841 0.5942 0.3212 0.026 Uiso 1 1 calc R C 1
C40 C 0.7878(6) 0.6746(5) 0.4099(3) 0.0315(14) Uani 1 1 d . . .
H40A H 0.8765 0.6843 0.4170 0.038 Uiso 1 1 calc R C 1
H40B H 0.7523 0.6171 0.4268 0.038 Uiso 1 1 calc R C 1
C41 C 0.7405(6) 0.7616(4) 0.4461(3) 0.0302(14) Uani 1 1 d . C .
H41A H 0.6515 0.7512 0.4404 0.036 Uiso 1 1 calc R . .
H41B H 0.7600 0.7674 0.4911 0.036 Uiso 1 1 calc R . .
C42 C 0.7941(7) 0.8544(5) 0.4250(3) 0.0379(16) Uani 1 1 d . . .
H42A H 0.7768 0.8471 0.3796 0.045 Uiso 1 1 calc R C .
H42B H 0.8829 0.8648 0.4315 0.045 Uiso 1 1 calc R . .
Se2 Se 0.73465(7) 0.96790(5) 0.46744(4) 0.04382(18) Uani 1 1 d . C .
C43 C 0.8308(5) 1.0012(4) 0.5431(3) 0.0289(14) Uani 1 1 d . . .
C44 C 0.8181(7) 1.0863(5) 0.5814(3) 0.0438(18) Uani 1 1 d . C .
H44 H 0.7656 1.1252 0.5686 0.053 Uiso 1 1 calc R . .
C45 C 0.8813(7) 1.1155(5) 0.6383(3) 0.0474(19) Uani 1 1 d . . .
H45 H 0.8716 1.1740 0.6642 0.057 Uiso 1 1 calc R C .
C46 C 0.9574(7) 1.0603(5) 0.6570(3) 0.0428(17) Uani 1 1 d . C .
H46 H 0.9990 1.0790 0.6964 0.051 Uiso 1 1 calc R . .
C47 C 0.9733(7) 0.9766(5) 0.6178(3) 0.0440(18) Uani 1 1 d . . .
H47 H 1.0281 0.9392 0.6302 0.053 Uiso 1 1 calc R C .
C48 C 0.9111(6) 0.9464(4) 0.5610(3) 0.0322(14) Uani 1 1 d . C .
H48 H 0.9230 0.8890 0.5345 0.039 Uiso 1 1 calc R . .
C49 C 0.4680(5) 0.6918(4) 0.1599(3) 0.0231(12) Uani 1 1 d . C .
C50 C 0.4825(6) 0.7663(5) 0.1268(3) 0.0309(14) Uani 1 1 d . . .
H50 H 0.5012 0.8308 0.1481 0.037 Uiso 1 1 calc R C .
C51 C 0.4696(6) 0.7461(5) 0.0619(3) 0.0378(16) Uani 1 1 d . C .
H51 H 0.4805 0.7972 0.0391 0.045 Uiso 1 1 calc R . .
C52 C 0.4411(6) 0.6528(5) 0.0304(3) 0.0384(16) Uani 1 1 d . . .
H52 H 0.4319 0.6400 -0.0138 0.046 Uiso 1 1 calc R C .
C53 C 0.4262(6) 0.5782(5) 0.0633(3) 0.0335(15) Uani 1 1 d . C .
H53 H 0.4075 0.5139 0.0417 0.040 Uiso 1 1 calc R . .
C54 C 0.4386(5) 0.5973(5) 0.1280(3) 0.0281(13) Uani 1 1 d . . .
H54 H 0.4272 0.5460 0.1506 0.034 Uiso 1 1 calc R C .
C55 C 0.5293(5) 0.8367(4) 0.2745(2) 0.0206(12) Uani 1 1 d . C .
C56 C 0.6444(6) 0.8834(4) 0.2626(3) 0.0291(14) Uani 1 1 d . . .
H56 H 0.6963 0.8492 0.2367 0.035 Uiso 1 1 calc R C .
C57 C 0.6829(6) 0.9783(4) 0.2882(3) 0.0322(15) Uani 1 1 d . C .
H57 H 0.7613 1.0091 0.2800 0.039 Uiso 1 1 calc R . .
C58 C 0.6080(6) 1.0293(4) 0.3258(3) 0.0337(15) Uani 1 1 d . . .
H58 H 0.6347 1.0950 0.3429 0.040 Uiso 1 1 calc R C .
C59 C 0.4953(6) 0.9850(4) 0.3382(3) 0.0314(14) Uani 1 1 d . C .
H59 H 0.4445 1.0196 0.3647 0.038 Uiso 1 1 calc R . .
C60 C 0.4552(6) 0.8890(4) 0.3120(3) 0.0278(13) Uani 1 1 d . . .
H60 H 0.3763 0.8590 0.3200 0.033 Uiso 1 1 calc R C .
C61 C 0.4125(5) 0.6481(4) 0.4322(2) 0.0208(12) Uani 1 1 d . C .
C62 C 0.4404(6) 0.6042(4) 0.4816(3) 0.0278(13) Uani 1 1 d . . .
H62 H 0.4451 0.5379 0.4740 0.033 Uiso 1 1 calc R C .
C63 C 0.4610(6) 0.6564(5) 0.5411(3) 0.0333(15) Uani 1 1 d . C .
H63 H 0.4781 0.6257 0.5745 0.040 Uiso 1 1 calc R . .
C64 C 0.4569(6) 0.7531(5) 0.5524(3) 0.0299(14) Uani 1 1 d . . .
H64 H 0.4726 0.7891 0.5934 0.036 Uiso 1 1 calc R C .
C65 C 0.4302(6) 0.7978(4) 0.5045(3) 0.0293(14) Uani 1 1 d . C .
H65 H 0.4278 0.8645 0.5125 0.035 Uiso 1 1 calc R . .
C66 C 0.4066(5) 0.7451(4) 0.4442(3) 0.0230(12) Uani 1 1 d . . .
H66 H 0.3865 0.7758 0.4114 0.028 Uiso 1 1 calc R C .
C67 C 0.3279(5) 0.4595(4) 0.3571(2) 0.0196(12) Uani 1 1 d . C .
C68 C 0.3610(5) 0.3811(4) 0.3176(3) 0.0207(12) Uani 1 1 d . . .
H68 H 0.4159 0.3912 0.2855 0.025 Uiso 1 1 calc R C .
C69 C 0.3138(5) 0.2886(4) 0.3251(3) 0.0255(13) Uani 1 1 d . C .
H69 H 0.3384 0.2356 0.2989 0.031 Uiso 1 1 calc R . .
C70 C 0.2309(5) 0.2732(4) 0.3707(3) 0.0266(13) Uani 1 1 d . . .
H70 H 0.2002 0.2097 0.3762 0.032 Uiso 1 1 calc R C .
C71 C 0.1928(5) 0.3500(4) 0.4083(3) 0.0273(13) Uani 1 1 d . C .
H71 H 0.1339 0.3390 0.4386 0.033 Uiso 1 1 calc R . .
C72 C 0.2406(5) 0.4428(4) 0.4018(3) 0.0228(12) Uani 1 1 d . . .
H72 H 0.2143 0.4954 0.4276 0.027 Uiso 1 1 calc R C .

loop_
_atom_site_aniso_label
_atom_site_aniso_U_11
_atom_site_aniso_U_22
_atom_site_aniso_U_33
_atom_site_aniso_U_23
_atom_site_aniso_U_13
_atom_site_aniso_U_12
Pt1 0.01923(11) 0.01897(12) 0.01571(11) 0.00368(8) 0.00156(8) 0.00369(8)
Cl1 0.0236(7) 0.0435(9) 0.0322(8) 0.0202(7) 0.0070(6) 0.0048(6)
Cl2 0.0242(7) 0.0285(8) 0.0264(7) 0.0062(6) -0.0022(6) 0.0064(6)
P1 0.0220(7) 0.0172(7) 0.0148(7) 0.0024(6) 0.0006(6) 0.0038(6)
P2 0.0220(7) 0.0194(7) 0.0156(7) 0.0040(6) 0.0005(6) 0.0031(6)
N1 0.023(2) 0.018(2) 0.024(2) 0.007(2) 0.004(2) 0.0018(19)
C1 0.019(3) 0.023(3) 0.029(3) 0.003(2) -0.003(2) 0.002(2)
C2 0.022(3) 0.024(3) 0.025(3) 0.013(2) 0.005(2) 0.000(2)
C3 0.035(4) 0.045(4) 0.025(3) 0.012(3) 0.011(3) 0.013(3)
C4 0.052(5) 0.063(5) 0.033(4) 0.021(4) 0.018(3) 0.031(4)
C5 0.066(5) 0.049(5) 0.035(4) 0.005(3) 0.011(4) 0.025(4)
C6 0.067(5) 0.073(6) 0.046(5) 0.015(4) 0.003(4) 0.032(5)
Se1 0.0675(9) 0.0560(8) 0.0288(5) 0.0049(4) 0.0156(4) 0.0322(7)
Se1X 0.107(6) 0.079(5) 0.048(3) -0.022(3) -0.028(3) 0.029(5)
C7 0.045(4) 0.058(5) 0.039(4) 0.001(4) -0.002(3) 0.022(4)
C8 0.061(6) 0.066(6) 0.079(7) -0.003(5) -0.005(5) 0.008(5)
C9 0.084(8) 0.109(10) 0.089(9) -0.015(7) -0.047(7) 0.019(7)
C10 0.106(9) 0.084(8) 0.062(6) 0.002(6) -0.033(6) 0.046(7)
C11 0.113(9) 0.055(6) 0.063(6) 0.004(5) 0.001(6) 0.036(6)
C12 0.060(5) 0.038(4) 0.061(5) -0.010(4) -0.004(4) 0.019(4)
C13 0.028(3) 0.015(3) 0.017(3) 0.005(2) 0.004(2) 0.000(2)
C14 0.044(4) 0.027(3) 0.026(3) 0.005(3) -0.005(3) 0.005(3)
C15 0.055(5) 0.028(4) 0.034(4) -0.004(3) -0.009(3) -0.001(3)
C16 0.074(5) 0.022(3) 0.033(4) -0.002(3) 0.013(4) 0.005(3)
C17 0.044(4) 0.030(4) 0.041(4) 0.010(3) 0.013(3) 0.013(3)
C18 0.033(3) 0.026(3) 0.027(3) 0.005(3) 0.002(3) 0.006(3)
C19 0.020(3) 0.024(3) 0.018(3) 0.004(2) 0.002(2) 0.004(2)
C20 0.031(3) 0.027(3) 0.022(3) 0.004(3) 0.003(2) 0.005(3)
C21 0.030(3) 0.034(4) 0.022(3) -0.004(3) 0.001(3) 0.007(3)
C22 0.030(3) 0.051(4) 0.015(3) 0.005(3) 0.004(2) 0.008(3)
C23 0.028(3) 0.037(4) 0.021(3) 0.014(3) 0.007(2) 0.008(3)
C24 0.022(3) 0.023(3) 0.025(3) 0.006(2) 0.003(2) 0.004(2)
C25 0.034(3) 0.025(3) 0.013(3) 0.005(2) 0.001(2) 0.009(3)
C26 0.029(3) 0.028(3) 0.021(3) 0.003(3) 0.002(2) 0.004(3)
C27 0.039(4) 0.036(4) 0.034(4) 0.000(3) -0.002(3) 0.003(3)
C28 0.050(4) 0.043(4) 0.021(3) -0.005(3) 0.002(3) 0.012(3)
C29 0.064(5) 0.042(4) 0.020(3) 0.003(3) 0.012(3) -0.001(4)
C30 0.058(5) 0.031(4) 0.021(3) 0.005(3) 0.011(3) -0.004(3)
C31 0.022(3) 0.023(3) 0.021(3) 0.009(2) 0.004(2) 0.000(2)
C32 0.022(3) 0.027(3) 0.014(3) 0.005(2) 0.003(2) 0.002(2)
C33 0.029(3) 0.021(3) 0.029(3) 0.003(3) 0.007(3) 0.002(2)
C34 0.031(3) 0.027(3) 0.034(3) 0.012(3) 0.006(3) 0.008(3)
C35 0.031(3) 0.032(4) 0.034(3) 0.014(3) -0.004(3) 0.005(3)
C36 0.026(3) 0.026(3) 0.026(3) 0.007(3) -0.004(2) 0.000(2)
Pt2 0.01805(11) 0.01749(11) 0.01465(11) 0.00330(8) 0.00020(8) 0.00297(8)
Cl3 0.0233(7) 0.0336(8) 0.0239(7) 0.0127(6) -0.0005(6) 0.0073(6)
Cl4 0.0220(7) 0.0247(7) 0.0230(7) 0.0053(6) 0.0040(5) 0.0042(6)
P3 0.0210(7) 0.0178(7) 0.0158(7) 0.0036(6) 0.0019(6) 0.0030(6)
P4 0.0181(7) 0.0172(7) 0.0151(7) 0.0038(5) 0.0012(5) 0.0038(6)
N2 0.020(2) 0.019(2) 0.024(2) 0.005(2) 0.0009(19) 0.0061(19)
C37 0.024(3) 0.011(3) 0.029(3) 0.011(2) 0.005(2) 0.005(2)
C38 0.018(3) 0.023(3) 0.016(3) 0.004(2) 0.000(2) 0.005(2)
C39 0.022(3) 0.025(3) 0.020(3) 0.005(2) 0.004(2) 0.006(2)
C40 0.026(3) 0.034(4) 0.035(4) 0.008(3) -0.005(3) 0.003(3)
C41 0.028(3) 0.036(4) 0.022(3) 0.000(3) -0.007(3) -0.001(3)
C42 0.051(4) 0.036(4) 0.029(3) 0.006(3) -0.002(3) 0.013(3)
Se2 0.0487(4) 0.0391(4) 0.0454(4) 0.0028(3) -0.0125(3) 0.0180(3)
C43 0.029(3) 0.033(3) 0.026(3) 0.008(3) 0.003(3) 0.006(3)
C44 0.047(4) 0.043(4) 0.045(4) 0.000(3) 0.011(3) 0.026(4)
C45 0.057(5) 0.043(4) 0.041(4) 0.000(3) 0.017(4) 0.015(4)
C46 0.051(4) 0.047(4) 0.029(4) 0.011(3) -0.001(3) 0.001(4)
C47 0.054(5) 0.032(4) 0.050(4) 0.012(3) -0.011(4) 0.013(3)
C48 0.036(4) 0.022(3) 0.037(4) 0.006(3) -0.005(3) 0.000(3)
C49 0.023(3) 0.026(3) 0.022(3) 0.005(2) 0.005(2) 0.007(2)
C50 0.036(4) 0.032(3) 0.027(3) 0.007(3) 0.002(3) 0.011(3)
C51 0.042(4) 0.050(4) 0.028(3) 0.020(3) 0.000(3) 0.012(3)
C52 0.037(4) 0.059(5) 0.021(3) 0.006(3) -0.005(3) 0.012(3)
C53 0.035(4) 0.036(4) 0.027(3) -0.004(3) -0.001(3) 0.010(3)
C54 0.029(3) 0.033(3) 0.022(3) 0.003(3) 0.000(2) 0.006(3)
C55 0.025(3) 0.019(3) 0.018(3) 0.006(2) -0.002(2) 0.000(2)
C56 0.032(3) 0.028(3) 0.026(3) 0.005(3) 0.004(3) 0.000(3)
C57 0.031(3) 0.027(3) 0.035(4) 0.005(3) 0.005(3) -0.007(3)
C58 0.040(4) 0.017(3) 0.039(4) 0.002(3) -0.002(3) -0.004(3)
C59 0.038(4) 0.023(3) 0.032(3) 0.001(3) 0.007(3) 0.007(3)
C60 0.030(3) 0.027(3) 0.027(3) 0.007(3) 0.006(3) 0.005(3)
C61 0.020(3) 0.025(3) 0.018(3) 0.003(2) -0.002(2) 0.006(2)
C62 0.039(4) 0.023(3) 0.022(3) 0.001(2) -0.006(3) 0.009(3)
C63 0.043(4) 0.032(4) 0.025(3) 0.004(3) -0.010(3) 0.010(3)
C64 0.032(3) 0.035(4) 0.020(3) -0.002(3) -0.005(3) 0.006(3)
C65 0.034(3) 0.025(3) 0.028(3) -0.003(3) 0.005(3) 0.011(3)
C66 0.026(3) 0.024(3) 0.021(3) 0.006(2) 0.000(2) 0.009(2)
C67 0.017(3) 0.024(3) 0.019(3) 0.005(2) -0.003(2) 0.004(2)
C68 0.018(3) 0.025(3) 0.020(3) 0.002(2) 0.000(2) 0.005(2)
C69 0.021(3) 0.024(3) 0.031(3) 0.003(3) -0.003(2) 0.005(2)
C70 0.025(3) 0.023(3) 0.031(3) 0.010(3) -0.008(3) -0.002(2)
C71 0.023(3) 0.032(3) 0.029(3) 0.013(3) 0.001(2) 0.000(3)
C72 0.023(3) 0.027(3) 0.019(3) 0.003(2) 0.004(2) 0.006(2)

loop_
_atom_type_symbol
_atom_type_description
_atom_type_scat_dispersion_real
_atom_type_scat_dispersion_imag
_atom_type_scat_source
C C 0.0033 0.0016 'International Tables Vol C Tables 4.2.6.8 and 6.1.1.4'
H H 0.0000 0.0000 'International Tables Vol C Tables 4.2.6.8 and 6.1.1.4'
N N 0.0061 0.0033 'International Tables Vol C Tables 4.2.6.8 and 6.1.1.4'
P P 0.1023 0.0942 'International Tables Vol C Tables 4.2.6.8 and 6.1.1.4'
Cl Cl 0.1484 0.1585 'International Tables Vol C Tables 4.2.6.8 and 6.1.1.4'
Se Se -0.0929 2.2259 'International Tables Vol C Tables 4.2.6.8 and 6.1.1.4'
Pt Pt -1.7033 8.3905 'International Tables Vol C Tables 4.2.6.8 and 6.1.1.4'

loop_
_geom_angle_atom_site_label_1
_geom_angle_atom_site_label_2
_geom_angle_atom_site_label_3
_geom_angle
_geom_angle_site_symmetry_1
_geom_angle_site_symmetry_3
_geom_angle_publ_flag
P1 Pt1 P2 94.79(5) . . ?
P1 Pt1 Cl1 86.03(5) . . ?
P2 Pt1 Cl1 177.88(5) . . ?
P1 Pt1 Cl2 172.75(5) . . ?
P2 Pt1 Cl2 89.19(5) . . ?
Cl1 Pt1 Cl2 89.80(5) . . ?
C19 P1 C13 108.3(3) . . ?
C19 P1 C1 103.0(3) . . ?
C13 P1 C1 102.7(3) . . ?
C19 P1 Pt1 114.54(18) . . ?
C13 P1 Pt1 111.14(19) . . ?
C1 P1 Pt1 116.2(2) . . ?
C25 P2 C31 105.3(3) . . ?
C25 P2 C2 103.7(3) . . ?
C31 P2 C2 101.5(3) . . ?
C25 P2 Pt1 111.0(2) . . ?
C31 P2 Pt1 116.70(18) . . ?
C2 P2 Pt1 117.18(18) . . ?
C1 N1 C3 115.6(5) . . ?
C1 N1 C2 111.0(4) . . ?
C3 N1 C2 112.5(4) . . ?
N1 C1 P1 109.5(4) . . ?
N1 C2 P2 110.4(4) . . ?
N1 C3 C4 111.9(5) . . ?
C3 C4 C5 111.5(6) . . ?
C6 C5 C4 116.7(7) . . ?
C5 C6 Se1X 121.6(6) . . ?
C5 C6 Se1 113.3(6) . . ?
Se1X C6 Se1 38.3(4) . . ?
C7 Se1 C6 99.3(3) . . ?
C6 Se1X C7 109.1(5) . . ?
C6 Se1X C12 119.7(5) . . ?
C7 Se1X C12 34.8(3) . . ?
C12 C7 C8 120.9(8) . . ?
C12 C7 Se1 122.6(6) . . ?
C8 C7 Se1 116.6(7) . . ?
C12 C7 Se1X 87.7(6) . . ?
C8 C7 Se1X 150.0(8) . . ?
Se1 C7 Se1X 35.8(3) . . ?
C9 C8 C7 118.5(10) . . ?
C8 C9 C10 119.9(10) . . ?
C11 C10 C9 120.9(10) . . ?
C10 C11 C12 119.9(10) . . ?
C7 C12 C11 119.9(9) . . ?
C7 C12 Se1X 57.6(5) . . ?
C11 C12 Se1X 174.1(6) . . ?
C14 C13 C18 118.7(5) . . ?
C14 C13 P1 120.5(5) . . ?
C18 C13 P1 120.5(4) . . ?
C13 C14 C15 120.3(6) . . ?
C16 C15 C14 120.3(6) . . ?
C17 C16 C15 119.9(6) . . ?
C16 C17 C18 120.3(7) . . ?
C17 C18 C13 120.3(6) . . ?
C24 C19 C20 119.3(5) . . ?
C24 C19 P1 123.0(4) . . ?
C20 C19 P1 117.7(4) . . ?
C21 C20 C19 119.9(6) . . ?
C20 C21 C22 120.6(6) . . ?
C23 C22 C21 119.5(5) . . ?
C22 C23 C24 120.5(6) . . ?
C19 C24 C23 120.1(5) . . ?
C26 C25 C30 118.8(5) . . ?
C26 C25 P2 121.5(4) . . ?
C30 C25 P2 119.7(5) . . ?
C25 C26 C27 121.3(6) . . ?
C28 C27 C26 119.2(6) . . ?
C29 C28 C27 120.4(6) . . ?
C28 C29 C30 120.1(6) . . ?
C29 C30 C25 120.2(6) . . ?
C32 C31 C36 118.9(5) . . ?
C32 C31 P2 120.0(4) . . ?
C36 C31 P2 121.1(4) . . ?
C31 C32 C33 119.8(5) . . ?
C34 C33 C32 120.2(6) . . ?
C33 C34 C35 120.2(6) . . ?
C36 C35 C34 120.0(6) . . ?
C35 C36 C31 121.0(6) . . ?
P3 Pt2 P4 94.70(5) . . ?
P3 Pt2 Cl3 86.96(5) . . ?
P4 Pt2 Cl3 178.29(5) . . ?
P3 Pt2 Cl4 172.08(5) . . ?
P4 Pt2 Cl4 88.91(5) . . ?
Cl3 Pt2 Cl4 89.50(5) . . ?
C49 P3 C55 108.4(3) . . ?
C49 P3 C37 102.5(3) . . ?
C55 P3 C37 103.5(3) . . ?
C49 P3 Pt2 113.54(19) . . ?
C55 P3 Pt2 110.65(19) . . ?
C37 P3 Pt2 117.32(18) . . ?
C61 P4 C67 106.2(3) . . ?
C61 P4 C38 102.0(2) . . ?
C67 P4 C38 101.1(2) . . ?
C61 P4 Pt2 111.96(19) . . ?
C67 P4 Pt2 116.15(18) . . ?
C38 P4 Pt2 117.71(18) . . ?
C37 N2 C38 109.9(4) . . ?
C37 N2 C39 111.6(4) . . ?
C38 N2 C39 111.0(4) . . ?
N2 C37 P3 111.6(4) . . ?
N2 C38 P4 112.0(4) . . ?
N2 C39 C40 113.9(5) . . ?
C39 C40 C41 114.3(5) . . ?
C42 C41 C40 112.6(5) . . ?
C41 C42 Se2 114.9(5) . . ?
C43 Se2 C42 102.3(3) . . ?
C44 C43 C48 119.4(6) . . ?
C44 C43 Se2 116.2(5) . . ?
C48 C43 Se2 124.3(5) . . ?
C43 C44 C45 120.7(7) . . ?
C46 C45 C44 120.1(7) . . ?
C45 C46 C47 119.3(7) . . ?
C48 C47 C46 121.3(7) . . ?
C47 C48 C43 119.1(6) . . ?
C50 C49 C54 119.6(5) . . ?
C50 C49 P3 123.4(5) . . ?
C54 C49 P3 116.9(4) . . ?
C49 C50 C51 119.5(6) . . ?
C52 C51 C50 120.9(6) . . ?
C51 C52 C53 119.8(6) . . ?
C52 C53 C54 119.9(6) . . ?
C53 C54 C49 120.2(6) . . ?
C60 C55 C56 118.3(5) . . ?
C60 C55 P3 120.5(4) . . ?
C56 C55 P3 121.1(4) . . ?
C57 C56 C55 120.6(6) . . ?
C56 C57 C58 120.4(6) . . ?
C59 C58 C57 120.0(6) . . ?
C58 C59 C60 119.9(6) . . ?
C55 C60 C59 120.8(6) . . ?
C66 C61 C62 118.8(5) . . ?
C66 C61 P4 120.6(4) . . ?
C62 C61 P4 120.3(4) . . ?
C63 C62 C61 120.5(6) . . ?
C62 C63 C64 120.1(6) . . ?
C65 C64 C63 120.3(6) . . ?
C64 C65 C66 120.0(6) . . ?
C61 C66 C65 120.1(5) . . ?
C68 C67 C72 118.9(5) . . ?
C68 C67 P4 120.8(4) . . ?
C72 C67 P4 120.3(4) . . ?
C69 C68 C67 120.2(5) . . ?
C68 C69 C70 120.3(5) . . ?
C71 C70 C69 120.3(5) . . ?
C70 C71 C72 119.9(5) . . ?
C71 C72 C67 120.3(5) . . ?

loop_
_geom_bond_atom_site_label_1
_geom_bond_atom_site_label_2
_geom_bond_distance
_geom_bond_site_symmetry_2
_geom_bond_publ_flag
Pt1 P1 2.2269(14) . ?
Pt1 P2 2.2334(14) . ?
Pt1 Cl1 2.3482(14) . ?
Pt1 Cl2 2.3684(14) . ?
P1 C19 1.816(5) . ?
P1 C13 1.822(5) . ?
P1 C1 1.837(6) . ?
P2 C25 1.818(6) . ?
P2 C31 1.823(6) . ?
P2 C2 1.829(6) . ?
N1 C1 1.437(7) . ?
N1 C3 1.469(7) . ?
N1 C2 1.473(7) . ?
C3 C4 1.531(9) . ?
C4 C5 1.538(11) . ?
C5 C6 1.529(10) . ?
C6 Se1X 1.623(10) . ?
C6 Se1 1.949(8) . ?
Se1 C7 1.936(8) . ?
Se1X C7 2.000(9) . ?
Se1X C12 2.369(11) . ?
C7 C12 1.351(11) . ?
C7 C8 1.391(12) . ?
C8 C9 1.369(15) . ?
C9 C10 1.384(16) . ?
C10 C11 1.341(14) . ?
C11 C12 1.380(12) . ?
C13 C14 1.385(8) . ?
C13 C18 1.397(8) . ?
C14 C15 1.389(9) . ?
C15 C16 1.380(11) . ?
C16 C17 1.370(10) . ?
C17 C18 1.388(9) . ?
C19 C24 1.387(8) . ?
C19 C20 1.401(8) . ?
C20 C21 1.377(8) . ?
C21 C22 1.389(9) . ?
C22 C23 1.378(9) . ?
C23 C24 1.387(8) . ?
C25 C26 1.377(8) . ?
C25 C30 1.403(8) . ?
C26 C27 1.393(9) . ?
C27 C28 1.392(9) . ?
C28 C29 1.375(10) . ?
C29 C30 1.394(9) . ?
C31 C32 1.395(8) . ?
C31 C36 1.396(8) . ?
C32 C33 1.398(8) . ?
C33 C34 1.380(9) . ?
C34 C35 1.385(9) . ?
C35 C36 1.375(8) . ?
Pt2 P3 2.2269(14) . ?
Pt2 P4 2.2305(14) . ?
Pt2 Cl3 2.3604(13) . ?
Pt2 Cl4 2.3708(13) . ?
P3 C49 1.818(6) . ?
P3 C55 1.822(6) . ?
P3 C37 1.829(5) . ?
P4 C61 1.819(6) . ?
P4 C67 1.826(6) . ?
P4 C38 1.836(5) . ?
N2 C37 1.453(7) . ?
N2 C38 1.465(7) . ?
N2 C39 1.489(7) . ?
C39 C40 1.522(8) . ?
C40 C41 1.532(9) . ?
C41 C42 1.519(9) . ?
C42 Se2 1.951(7) . ?
Se2 C43 1.910(6) . ?
C43 C44 1.383(9) . ?
C43 C48 1.390(9) . ?
C44 C45 1.388(11) . ?
C45 C46 1.368(10) . ?
C46 C47 1.387(10) . ?
C47 C48 1.381(9) . ?
C49 C50 1.383(8) . ?
C49 C54 1.399(8) . ?
C50 C51 1.393(9) . ?
C51 C52 1.380(10) . ?
C52 C53 1.381(10) . ?
C53 C54 1.390(8) . ?
C55 C60 1.388(8) . ?
C55 C56 1.401(8) . ?
C56 C57 1.377(8) . ?
C57 C58 1.385(9) . ?
C58 C59 1.370(9) . ?
C59 C60 1.397(8) . ?
C61 C66 1.388(8) . ?
C61 C62 1.400(8) . ?
C62 C63 1.377(8) . ?
C63 C64 1.378(9) . ?
C64 C65 1.375(9) . ?
C65 C66 1.395(8) . ?
C67 C68 1.397(8) . ?
C67 C72 1.408(7) . ?
C68 C69 1.386(8) . ?
C69 C70 1.387(8) . ?
C70 C71 1.385(9) . ?
C71 C72 1.386(8) . ?

loop_
_geom_torsion_atom_site_label_1
_geom_torsion_atom_site_label_2
_geom_torsion_atom_site_label_3
_geom_torsion_atom_site_label_4
_geom_torsion
_geom_torsion_site_symmetry_1
_geom_torsion_site_symmetry_2
_geom_torsion_site_symmetry_3
_geom_torsion_site_symmetry_4
_geom_torsion_publ_flag
P2 Pt1 P1 C19 139.9(2) . . . . ?
Cl1 Pt1 P1 C19 -42.1(2) . . . . ?
Cl2 Pt1 P1 C19 -97.1(4) . . . . ?
P2 Pt1 P1 C13 -96.98(19) . . . . ?
Cl1 Pt1 P1 C13 81.06(19) . . . . ?
Cl2 Pt1 P1 C13 26.1(5) . . . . ?
P2 Pt1 P1 C1 19.9(2) . . . . ?
Cl1 Pt1 P1 C1 -162.1(2) . . . . ?
Cl2 Pt1 P1 C1 143.0(4) . . . . ?
P1 Pt1 P2 C25 100.8(2) . . . . ?
Cl1 Pt1 P2 C25 -11.8(15) . . . . ?
Cl2 Pt1 P2 C25 -73.2(2) . . . . ?
P1 Pt1 P2 C31 -138.6(2) . . . . ?
Cl1 Pt1 P2 C31 108.8(15) . . . . ?
Cl2 Pt1 P2 C31 47.4(2) . . . . ?
P1 Pt1 P2 C2 -18.0(2) . . . . ?
Cl1 Pt1 P2 C2 -130.6(14) . . . . ?
Cl2 Pt1 P2 C2 168.0(2) . . . . ?
C3 N1 C1 P1 -143.2(4) . . . . ?
C2 N1 C1 P1 87.1(5) . . . . ?
C19 P1 C1 N1 -177.5(4) . . . . ?
C13 P1 C1 N1 70.0(4) . . . . ?
Pt1 P1 C1 N1 -51.5(4) . . . . ?
C1 N1 C2 P2 -84.1(5) . . . . ?
C3 N1 C2 P2 144.6(4) . . . . ?
C25 P2 C2 N1 -76.8(4) . . . . ?
C31 P2 C2 N1 174.2(4) . . . . ?
Pt1 P2 C2 N1 45.9(4) . . . . ?
C1 N1 C3 C4 148.1(5) . . . . ?
C2 N1 C3 C4 -82.9(6) . . . . ?
N1 C3 C4 C5 -58.4(7) . . . . ?
C3 C4 C5 C6 -176.1(6) . . . . ?
C4 C5 C6 Se1X 103.8(9) . . . . ?
C4 C5 C6 Se1 61.4(8) . . . . ?
C5 C6 Se1 C7 47.1(7) . . . . ?
Se1X C6 Se1 C7 -64.9(4) . . . . ?
C5 C6 Se1X C7 -22.2(11) . . . . ?
Se1 C6 Se1X C7 66.2(5) . . . . ?
C5 C6 Se1X C12 14.3(12) . . . . ?
Se1 C6 Se1X C12 102.7(6) . . . . ?
C6 Se1 C7 C12 65.7(7) . . . . ?
C6 Se1 C7 C8 -113.1(7) . . . . ?
C6 Se1 C7 Se1X 51.1(4) . . . . ?
C6 Se1X C7 C12 114.9(7) . . . . ?
C6 Se1X C7 C8 -48.2(16) . . . . ?
C12 Se1X C7 C8 -163.1(16) . . . . ?
C6 Se1X C7 Se1 -77.4(6) . . . . ?
C12 Se1X C7 Se1 167.7(6) . . . . ?
C12 C7 C8 C9 2.4(14) . . . . ?
Se1 C7 C8 C9 -178.8(8) . . . . ?
Se1X C7 C8 C9 162.6(11) . . . . ?
C7 C8 C9 C10 -0.1(17) . . . . ?
C8 C9 C10 C11 -1.3(18) . . . . ?
C9 C10 C11 C12 0.2(16) . . . . ?
C8 C7 C12 C11 -3.5(12) . . . . ?
Se1 C7 C12 C11 177.8(6) . . . . ?
Se1X C7 C12 C11 -173.7(7) . . . . ?
C8 C7 C12 Se1X 170.2(9) . . . . ?
Se1 C7 C12 Se1X -8.5(4) . . . . ?
C10 C11 C12 C7 2.1(14) . . . . ?
C10 C11 C12 Se1X -61(8) . . . . ?
C6 Se1X C12 C7 -80.7(8) . . . . ?
C6 Se1X C12 C11 -14(8) . . . . ?
C7 Se1X C12 C11 66(8) . . . . ?
C19 P1 C13 C14 121.3(5) . . . . ?
C1 P1 C13 C14 -130.3(5) . . . . ?
Pt1 P1 C13 C14 -5.4(5) . . . . ?
C19 P1 C13 C18 -64.9(5) . . . . ?
C1 P1 C13 C18 43.6(5) . . . . ?
Pt1 P1 C13 C18 168.5(4) . . . . ?
C18 C13 C14 C15 -2.5(9) . . . . ?
P1 C13 C14 C15 171.4(5) . . . . ?
C13 C14 C15 C16 -0.3(10) . . . . ?
C14 C15 C16 C17 3.4(11) . . . . ?
C15 C16 C17 C18 -3.7(10) . . . . ?
C16 C17 C18 C13 0.9(10) . . . . ?
C14 C13 C18 C17 2.3(9) . . . . ?
P1 C13 C18 C17 -171.7(5) . . . . ?
C13 P1 C19 C24 -7.0(6) . . . . ?
C1 P1 C19 C24 -115.3(5) . . . . ?
Pt1 P1 C19 C24 117.6(4) . . . . ?
C13 P1 C19 C20 173.3(4) . . . . ?
C1 P1 C19 C20 65.1(5) . . . . ?
Pt1 P1 C19 C20 -62.0(5) . . . . ?
C24 C19 C20 C21 0.1(9) . . . . ?
P1 C19 C20 C21 179.7(5) . . . . ?
C19 C20 C21 C22 1.9(9) . . . . ?
C20 C21 C22 C23 -2.6(9) . . . . ?
C21 C22 C23 C24 1.5(9) . . . . ?
C20 C19 C24 C23 -1.2(8) . . . . ?
P1 C19 C24 C23 179.1(4) . . . . ?
C22 C23 C24 C19 0.5(9) . . . . ?
C31 P2 C25 C26 -129.5(5) . . . . ?
C2 P2 C25 C26 124.3(5) . . . . ?
Pt1 P2 C25 C26 -2.3(6) . . . . ?
C31 P2 C25 C30 53.4(6) . . . . ?
C2 P2 C25 C30 -52.8(6) . . . . ?
Pt1 P2 C25 C30 -179.4(5) . . . . ?
C30 C25 C26 C27 0.1(9) . . . . ?
P2 C25 C26 C27 -177.1(5) . . . . ?
C25 C26 C27 C28 -1.5(10) . . . . ?
C26 C27 C28 C29 1.6(11) . . . . ?
C27 C28 C29 C30 -0.3(12) . . . . ?
C28 C29 C30 C25 -1.3(12) . . . . ?
C26 C25 C30 C29 1.3(10) . . . . ?
P2 C25 C30 C29 178.5(6) . . . . ?
C25 P2 C31 C32 -146.2(4) . . . . ?
C2 P2 C31 C32 -38.4(5) . . . . ?
Pt1 P2 C31 C32 90.2(4) . . . . ?
C25 P2 C31 C36 31.7(5) . . . . ?
C2 P2 C31 C36 139.5(5) . . . . ?
Pt1 P2 C31 C36 -91.9(5) . . . . ?
C36 C31 C32 C33 -0.7(8) . . . . ?
P2 C31 C32 C33 177.3(4) . . . . ?
C31 C32 C33 C34 0.7(8) . . . . ?
C32 C33 C34 C35 0.2(9) . . . . ?
C33 C34 C35 C36 -1.2(9) . . . . ?
C34 C35 C36 C31 1.2(9) . . . . ?
C32 C31 C36 C35 -0.3(9) . . . . ?
P2 C31 C36 C35 -178.2(5) . . . . ?
P4 Pt2 P3 C49 134.2(2) . . . . ?
Cl3 Pt2 P3 C49 -45.4(2) . . . . ?
Cl4 Pt2 P3 C49 -108.9(4) . . . . ?
P4 Pt2 P3 C55 -103.62(19) . . . . ?
Cl3 Pt2 P3 C55 76.79(19) . . . . ?
Cl4 Pt2 P3 C55 13.2(4) . . . . ?
P4 Pt2 P3 C37 14.8(2) . . . . ?
Cl3 Pt2 P3 C37 -164.8(2) . . . . ?
Cl4 Pt2 P3 C37 131.7(4) . . . . ?
P3 Pt2 P4 C61 104.1(2) . . . . ?
Cl3 Pt2 P4 C61 -89.7(18) . . . . ?
Cl4 Pt2 P4 C61 -68.9(2) . . . . ?
P3 Pt2 P4 C67 -133.6(2) . . . . ?
Cl3 Pt2 P4 C67 32.6(18) . . . . ?
Cl4 Pt2 P4 C67 53.4(2) . . . . ?
P3 Pt2 P4 C38 -13.6(2) . . . . ?
Cl3 Pt2 P4 C38 152.6(17) . . . . ?
Cl4 Pt2 P4 C38 173.5(2) . . . . ?
C38 N2 C37 P3 84.3(4) . . . . ?
C39 N2 C37 P3 -152.1(4) . . . . ?
C49 P3 C37 N2 -172.6(4) . . . . ?
C55 P3 C37 N2 74.6(4) . . . . ?
Pt2 P3 C37 N2 -47.6(4) . . . . ?
C37 N2 C38 P4 -82.3(5) . . . . ?
C39 N2 C38 P4 153.7(4) . . . . ?
C61 P4 C38 N2 -78.7(4) . . . . ?
C67 P4 C38 N2 171.8(4) . . . . ?
Pt2 P4 C38 N2 44.2(4) . . . . ?
C37 N2 C39 C40 166.5(5) . . . . ?
C38 N2 C39 C40 -70.5(6) . . . . ?
N2 C39 C40 C41 -51.3(7) . . . . ?
C39 C40 C41 C42 -60.7(7) . . . . ?
C40 C41 C42 Se2 178.4(4) . . . . ?
C41 C42 Se2 C43 81.7(5) . . . . ?
C42 Se2 C43 C44 173.7(5) . . . . ?
C42 Se2 C43 C48 -5.8(6) . . . . ?
C48 C43 C44 C45 -2.4(10) . . . . ?
Se2 C43 C44 C45 178.1(6) . . . . ?
C43 C44 C45 C46 0.3(11) . . . . ?
C44 C45 C46 C47 1.9(11) . . . . ?
C45 C46 C47 C48 -1.9(11) . . . . ?
C46 C47 C48 C43 -0.2(11) . . . . ?
C44 C43 C48 C47 2.3(10) . . . . ?
Se2 C43 C48 C47 -178.2(5) . . . . ?
C55 P3 C49 C50 -6.0(6) . . . . ?
C37 P3 C49 C50 -115.1(5) . . . . ?
Pt2 P3 C49 C50 117.4(5) . . . . ?
C55 P3 C49 C54 176.0(4) . . . . ?
C37 P3 C49 C54 66.9(5) . . . . ?
Pt2 P3 C49 C54 -60.6(5) . . . . ?
C54 C49 C50 C51 -1.0(9) . . . . ?
P3 C49 C50 C51 -178.9(5) . . . . ?
C49 C50 C51 C52 0.7(10) . . . . ?
C50 C51 C52 C53 -0.6(10) . . . . ?
C51 C52 C53 C54 0.7(10) . . . . ?
C52 C53 C54 C49 -0.9(9) . . . . ?
C50 C49 C54 C53 1.1(9) . . . . ?
P3 C49 C54 C53 179.2(5) . . . . ?
C49 P3 C55 C60 116.6(5) . . . . ?
C37 P3 C55 C60 -135.1(5) . . . . ?
Pt2 P3 C55 C60 -8.5(5) . . . . ?
C49 P3 C55 C56 -66.2(5) . . . . ?
C37 P3 C55 C56 42.1(5) . . . . ?
Pt2 P3 C55 C56 168.6(4) . . . . ?
C60 C55 C56 C57 0.6(9) . . . . ?
P3 C55 C56 C57 -176.6(5) . . . . ?
C55 C56 C57 C58 -0.4(10) . . . . ?
C56 C57 C58 C59 0.7(10) . . . . ?
C57 C58 C59 C60 -1.3(10) . . . . ?
C56 C55 C60 C59 -1.2(9) . . . . ?
P3 C55 C60 C59 176.0(5) . . . . ?
C58 C59 C60 C55 1.5(9) . . . . ?
C67 P4 C61 C66 -148.6(5) . . . . ?
C38 P4 C61 C66 105.9(5) . . . . ?
Pt2 P4 C61 C66 -20.9(5) . . . . ?
C67 P4 C61 C62 37.6(5) . . . . ?
C38 P4 C61 C62 -67.9(5) . . . . ?
Pt2 P4 C61 C62 165.4(4) . . . . ?
C66 C61 C62 C63 0.3(9) . . . . ?
P4 C61 C62 C63 174.1(5) . . . . ?
C61 C62 C63 C64 -1.4(10) . . . . ?
C62 C63 C64 C65 1.1(10) . . . . ?
C63 C64 C65 C66 0.3(10) . . . . ?
C62 C61 C66 C65 1.1(9) . . . . ?
P4 C61 C66 C65 -172.8(4) . . . . ?
C64 C65 C66 C61 -1.4(9) . . . . ?
C61 P4 C67 C68 -144.0(4) . . . . ?
C38 P4 C67 C68 -37.9(5) . . . . ?
Pt2 P4 C67 C68 90.7(4) . . . . ?
C61 P4 C67 C72 34.1(5) . . . . ?
C38 P4 C67 C72 140.3(4) . . . . ?
Pt2 P4 C67 C72 -91.1(4) . . . . ?
C72 C67 C68 C69 -3.9(8) . . . . ?
P4 C67 C68 C69 174.3(4) . . . . ?
C67 C68 C69 C70 1.8(8) . . . . ?
C68 C69 C70 C71 1.3(8) . . . . ?
C69 C70 C71 C72 -2.2(9) . . . . ?
C70 C71 C72 C67 0.0(9) . . . . ?
C68 C67 C72 C71 3.1(8) . . . . ?
P4 C67 C72 C71 -175.2(4) . . . . ?
